data_4000429
_journal_name_full 'Chemistry of Materials'
_journal_paper_doi 10.1021/cm0493997
_journal_year 2004
_chemical_formula_moiety 'C44 H58 O8 Zn7'
_chemical_formula_sum 'C44 H58 O8 Zn7'
_chemical_formula_weight 1172.49
_chemical_name_common '(4) Zn7(OMPrc)8(Et)6'
_space_group_IT_number 14
_symmetry_cell_setting monoclinic
_symmetry_space_group_name_Hall '-P 2yn'
_symmetry_space_group_name_H-M 'P 1 21/n 1'
_atom_sites_solution_hydrogens geom
_atom_sites_solution_primary direct
_atom_sites_solution_secondary difmap
_cell_angle_alpha 90.00
_cell_angle_beta 97.432(3)
_cell_angle_gamma 90.00
_cell_formula_units_Z 2
_cell_length_a 11.667(2)
_cell_length_b 19.309(3)
_cell_length_c 11.872(2)
_cell_measurement_reflns_used 7699
_cell_measurement_temperature 168(2)
_cell_measurement_theta_max 25.18
_cell_measurement_theta_min 2.30
_cell_volume 2652.0(8)
_diffrn_ambient_temperature 168(2)
_diffrn_detector_area_resol_mean ?
_diffrn_measurement_device_type 'CCD area detector'
_diffrn_measurement_method 'phi and omega scans'
_diffrn_radiation_monochromator graphite
_diffrn_radiation_source 'fine-focus sealed tube'
_diffrn_radiation_type MoK\a
_diffrn_radiation_wavelength 0.71073
_diffrn_reflns_av_R_equivalents 0.0330
_diffrn_reflns_av_sigmaI/netI 0.0276
_diffrn_reflns_limit_h_max 13
_diffrn_reflns_limit_h_min -14
_diffrn_reflns_limit_k_max 23
_diffrn_reflns_limit_k_min -23
_diffrn_reflns_limit_l_max 14
_diffrn_reflns_limit_l_min -14
_diffrn_reflns_number 19697
_diffrn_reflns_theta_max 25.27
_diffrn_reflns_theta_min 2.03
_diffrn_standards_decay_% ?
_diffrn_standards_interval_count ?
_diffrn_standards_interval_time ?
_diffrn_standards_number ?
_exptl_absorpt_coefficient_mu 3.154
_exptl_absorpt_correction_T_max ?
_exptl_absorpt_correction_T_min ?
_exptl_absorpt_correction_type none
_exptl_absorpt_process_details ?
_exptl_crystal_colour colorless
_exptl_crystal_density_diffrn 1.468
_exptl_crystal_density_meas 0
_exptl_crystal_density_method 'not measured'
_exptl_crystal_description rod
_exptl_crystal_F_000 1192
_exptl_crystal_size_max 0.12
_exptl_crystal_size_mid 0.06
_exptl_crystal_size_min 0.06
_refine_ls_extinction_coef ?
_refine_ls_extinction_method none
_refine_ls_goodness_of_fit_ref 1.071
_refine_ls_hydrogen_treatment mixed
_refine_ls_matrix_type full
_refine_ls_number_parameters 269
_refine_ls_number_reflns 4810
_refine_ls_number_restraints 2
_refine_ls_restrained_S_all 1.072
_refine_ls_R_factor_all 0.0495
_refine_ls_R_factor_gt 0.0377
_refine_ls_shift/su_max 0.005
_refine_ls_shift/su_mean 0.000
_refine_ls_structure_factor_coef Fsqd
_refine_ls_weighting_details 'calc w=1/[\s^2^(Fo^2^)+(0.0601P)^2^+4.6326P] where P=(Fo^2^+2Fc^2^)/3'
_refine_ls_weighting_scheme calc
_refine_ls_wR_factor_gt 0.1031
_refine_ls_wR_factor_ref 0.1134
_reflns_number_gt 3952
_reflns_number_total 4810
_reflns_threshold_expression >2sigma(I)
_cod_depositor_comments
;
The following automatic conversions were performed:
'_exptl_absorpt_correction_type' value 'NONE' changed to 'none' according
to '/home/saulius/struct/CIF-dictionaries/cif_core.dic' dictionary named
'cif_core.dic' version 2.4.1 from 2010-06-29.

Automatic conversion script
Id: cif_fix_enum 1527 2010-12-29 10:47:43Z saulius 
;
_cod_original_sg_symbol_H-M P21/n
_cod_database_code 4000429

loop_
_symmetry_equiv_pos_as_xyz
'x, y, z'
'-x+1/2, y+1/2, -z+1/2'
'-x, -y, -z'
'x-1/2, -y-1/2, z-1/2'

loop_
_atom_site_label
_atom_site_type_symbol
_atom_site_fract_x
_atom_site_fract_y
_atom_site_fract_z
_atom_site_U_iso_or_equiv
_atom_site_adp_type
_atom_site_occupancy
_atom_site_symmetry_multiplicity
_atom_site_calc_flag
_atom_site_refinement_flags
_atom_site_disorder_assembly
_atom_site_disorder_group
Zn1 Zn 0.5000 0.0000 0.0000 0.02433(16) Uani 1 2 d S . .
Zn2 Zn 0.40033(4) 0.15035(2) 0.02314(4) 0.03313(15) Uani 1 1 d . . .
Zn3 Zn 0.64959(4) 0.13228(2) -0.02856(4) 0.03123(14) Uani 1 1 d . . .
Zn4 Zn 0.58661(4) 0.09430(2) 0.20701(4) 0.03229(15) Uani 1 1 d . . .
O1 O 0.4312(2) 0.06139(13) 0.1225(2) 0.0278(6) Uani 1 1 d . . .
O2 O 0.4875(2) 0.09537(13) -0.0898(2) 0.0282(6) Uani 1 1 d . . .
O3 O 0.6550(2) 0.04540(13) 0.0754(2) 0.0270(6) Uani 1 1 d . . .
O4 O 0.5631(2) 0.17741(13) 0.0953(2) 0.0298(6) Uani 1 1 d . . .
C1 C 0.3404(4) 0.0375(3) 0.1853(4) 0.0463(12) Uani 1 1 d D . .
C2 C 0.3491(7) 0.0691(4) 0.2970(6) 0.0284(16) Uiso 0.50 1 d PD . .
C2' C 0.2796(12) 0.0885(7) 0.2379(12) 0.078(4) Uiso 0.50 1 d PD . .
C3 C 0.3231(7) 0.1416(4) 0.3165(7) 0.100(3) Uani 1 1 d . . .
C4 C 0.2348(6) 0.0880(4) 0.3452(5) 0.0759(19) Uani 1 1 d . . .
C5 C 0.4434(5) 0.0986(2) -0.2078(4) 0.0448(11) Uani 1 1 d . . .
H5A H 0.3601 0.1102 -0.2150 0.054 Uiso 1 1 calc R . .
H5B H 0.4505 0.0522 -0.2416 0.054 Uiso 1 1 calc R . .
C6 C 0.5004(6) 0.1484(3) -0.2729(5) 0.0706(17) Uani 1 1 d . . .
H6 H 0.5817 0.1367 -0.2837 0.085 Uiso 1 1 calc R . .
C7 C 0.4757(7) 0.2245(3) -0.2626(6) 0.083(2) Uani 1 1 d . . .
H7A H 0.4183 0.2385 -0.2124 0.100 Uiso 1 1 calc R . .
H7B H 0.5408 0.2572 -0.2645 0.100 Uiso 1 1 calc R . .
C8 C 0.4322(6) 0.1867(3) -0.3706(5) 0.0732(18) Uani 1 1 d . . .
H8A H 0.4707 0.1961 -0.4386 0.088 Uiso 1 1 calc R . .
H8B H 0.3482 0.1774 -0.3864 0.088 Uiso 1 1 calc R . .
C9 C 0.7579(4) 0.0048(2) 0.0991(5) 0.0493(13) Uani 1 1 d D . .
C10 C 0.8636(7) 0.0396(4) 0.0896(7) 0.0295(17) Uiso 0.50 1 d PD . .
C10' C 0.8395(9) 0.0239(6) 0.1879(9) 0.054(3) Uiso 0.50 1 d PD . .
C11 C 0.9140(5) 0.0916(3) 0.1813(6) 0.0704(18) Uani 1 1 d . . .
C12 C 0.9722(4) 0.0213(3) 0.1753(6) 0.0646(16) Uani 1 1 d . . .
C13 C 0.5970(4) 0.2433(2) 0.1444(4) 0.0391(10) Uani 1 1 d . . .
H13A H 0.6768 0.2396 0.1842 0.047 Uiso 1 1 calc R . .
H13B H 0.5457 0.2550 0.2019 0.047 Uiso 1 1 calc R . .
C14 C 0.5928(5) 0.3006(2) 0.0606(4) 0.0482(12) Uani 1 1 d . . .
H14 H 0.6433 0.2948 -0.0006 0.058 Uiso 1 1 calc R . .
C15 C 0.5804(5) 0.3731(2) 0.1013(5) 0.0587(15) Uani 1 1 d . . .
H15A H 0.5716 0.3799 0.1824 0.070 Uiso 1 1 calc R . .
H15B H 0.6243 0.4099 0.0677 0.070 Uiso 1 1 calc R . .
C16 C 0.4844(6) 0.3405(3) 0.0282(6) 0.0727(17) Uani 1 1 d . . .
H16A H 0.4680 0.3569 -0.0512 0.087 Uiso 1 1 calc R . .
H16B H 0.4153 0.3269 0.0635 0.087 Uiso 1 1 calc R . .
C17 C 0.2596(4) 0.2062(3) -0.0101(5) 0.0574(14) Uani 1 1 d . . .
H17A H 0.2592 0.2392 0.0536 0.069 Uiso 1 1 calc R . .
H17B H 0.2689 0.2341 -0.0783 0.069 Uiso 1 1 calc R . .
C18 C 0.1436(5) 0.1752(3) -0.0298(7) 0.080(2) Uani 1 1 d . . .
H18A H 0.1392 0.1434 -0.0945 0.120 Uiso 1 1 calc R . .
H18B H 0.0858 0.2119 -0.0462 0.120 Uiso 1 1 calc R . .
H18C H 0.1285 0.1497 0.0381 0.120 Uiso 1 1 calc R . .
C19 C 0.7722(4) 0.1777(3) -0.0984(4) 0.0468(12) Uani 1 1 d . . .
H19A H 0.7404 0.2222 -0.1299 0.056 Uiso 1 1 calc R . .
H19B H 0.8343 0.1893 -0.0363 0.056 Uiso 1 1 calc R . .
C20 C 0.8287(6) 0.1433(4) -0.1894(6) 0.078(2) Uani 1 1 d . . .
H20A H 0.8774 0.1051 -0.1565 0.117 Uiso 1 1 calc R . .
H20B H 0.8766 0.1771 -0.2236 0.117 Uiso 1 1 calc R . .
H20C H 0.7693 0.1252 -0.2479 0.117 Uiso 1 1 calc R . .
C21 C 0.6529(5) 0.1079(3) 0.3654(4) 0.0592(14) Uani 1 1 d . . .
H21A H 0.7302 0.1288 0.3645 0.071 Uiso 1 1 calc R . .
H21B H 0.6047 0.1430 0.3978 0.071 Uiso 1 1 calc R . .
C22 C 0.6668(9) 0.0505(5) 0.4446(6) 0.123(3) Uani 1 1 d . . .
H22A H 0.5908 0.0313 0.4536 0.184 Uiso 1 1 calc R . .
H22B H 0.7045 0.0669 0.5183 0.184 Uiso 1 1 calc R . .
H22C H 0.7145 0.0146 0.4154 0.184 Uiso 1 1 calc R . .

loop_
_atom_site_aniso_label
_atom_site_aniso_U_11
_atom_site_aniso_U_22
_atom_site_aniso_U_33
_atom_site_aniso_U_23
_atom_site_aniso_U_13
_atom_site_aniso_U_12
Zn1 0.0253(3) 0.0209(3) 0.0269(3) -0.0033(2) 0.0041(2) -0.0014(2)
Zn2 0.0281(3) 0.0262(3) 0.0447(3) -0.0040(2) 0.0033(2) 0.00294(19)
Zn3 0.0315(3) 0.0273(3) 0.0365(3) -0.00323(19) 0.0107(2) -0.00620(19)
Zn4 0.0375(3) 0.0302(3) 0.0285(3) -0.00461(19) 0.0020(2) -0.0040(2)
O1 0.0281(14) 0.0266(14) 0.0299(14) -0.0038(11) 0.0085(11) -0.0034(11)
O2 0.0317(15) 0.0253(14) 0.0268(14) -0.0012(11) 0.0008(11) -0.0011(11)
O3 0.0237(13) 0.0236(13) 0.0333(14) -0.0020(11) 0.0025(11) 0.0004(11)
O4 0.0301(14) 0.0213(13) 0.0384(15) -0.0058(11) 0.0065(12) -0.0044(11)
C1 0.049(3) 0.045(3) 0.052(3) -0.016(2) 0.032(2) -0.018(2)
C3 0.077(5) 0.110(6) 0.117(6) -0.073(5) 0.032(4) -0.006(4)
C4 0.072(4) 0.107(5) 0.055(3) -0.011(3) 0.032(3) 0.023(4)
C5 0.065(3) 0.038(3) 0.028(2) 0.0040(19) -0.005(2) -0.005(2)
C6 0.082(4) 0.073(4) 0.055(3) 0.012(3) 0.002(3) -0.003(3)
C7 0.133(6) 0.042(3) 0.073(4) 0.024(3) 0.004(4) 0.002(4)
C8 0.083(4) 0.084(4) 0.050(3) 0.031(3) -0.004(3) 0.008(4)
C9 0.027(2) 0.032(2) 0.085(4) -0.010(2) -0.009(2) 0.0048(18)
C11 0.041(3) 0.048(3) 0.117(5) -0.023(3) -0.013(3) -0.006(2)
C12 0.032(3) 0.054(3) 0.101(5) -0.010(3) -0.017(3) 0.004(2)
C13 0.049(3) 0.025(2) 0.043(2) -0.0102(18) 0.005(2) -0.0079(19)
C14 0.062(3) 0.033(2) 0.054(3) -0.008(2) 0.023(2) -0.010(2)
C15 0.089(4) 0.027(2) 0.065(3) -0.006(2) 0.030(3) -0.005(3)
C16 0.086(5) 0.042(3) 0.089(4) 0.007(3) 0.007(4) 0.006(3)
C17 0.040(3) 0.042(3) 0.090(4) 0.017(3) 0.008(3) 0.011(2)
C18 0.041(3) 0.066(4) 0.129(6) 0.011(4) -0.001(3) 0.014(3)
C19 0.050(3) 0.046(3) 0.048(3) 0.003(2) 0.017(2) -0.015(2)
C20 0.068(4) 0.082(4) 0.095(5) -0.006(4) 0.054(4) -0.012(3)
C21 0.061(3) 0.078(4) 0.037(3) -0.011(3) -0.001(2) -0.011(3)
C22 0.166(9) 0.127(8) 0.062(5) 0.027(5) -0.032(5) -0.017(7)
